data_7210247
loop_
_publ_author_name
'Wang, Yu-Hong'
'Jiang, Jian-Bing'
'Wang, Peng'
'Sun, Xiao-Lu'
'Zhu, Qin-Yu'
'Dai, Jie'

_publ_section_title
;
 Polymeric supertetrahedral InS clusters assembled by new linkages
;
_journal_issue 30
_journal_name_full CrystEngComm
_journal_page_first 6040
_journal_paper_doi 10.1039/c3ce40270c
_journal_volume 15
_journal_year 2013
_chemical_formula_sum 'C72 H192 In8 N24 Ni4 O12 S16'
_chemical_formula_weight 3252.86
_chemical_name_systematic
; 
 ? 
;
_space_group_IT_number 15
_symmetry_cell_setting monoclinic
_symmetry_space_group_name_Hall '-C 2yc'
_symmetry_space_group_name_H-M 'C 1 2/c 1'
_atom_sites_solution_primary direct
_atom_sites_solution_secondary difmap
_audit_creation_method SHELXL-97
_cell_angle_alpha 90.00
_cell_angle_beta 127.353(2)
_cell_angle_gamma 90.00
_cell_formula_units_Z 2
_cell_length_a 32.042(4)
_cell_length_b 9.8206(8)
_cell_length_c 24.305(2)
_cell_measurement_reflns_used 13796
_cell_measurement_temperature 223(2)
_cell_measurement_theta_max 27.5
_cell_measurement_theta_min 3.1
_cell_volume 6079.6(10)
_computing_structure_refinement 'SHELXL-97 (Sheldrick, 1997)'
_computing_structure_solution 'SHELXS-97 (Sheldrick, 1990)'
_diffrn_ambient_temperature 223(2)
_diffrn_detector_area_resol_mean 14.63
_diffrn_measured_fraction_theta_full 0.981
_diffrn_measured_fraction_theta_max 0.981
_diffrn_measurement_device_type 'Rigaku Saturn'
_diffrn_measurement_method \w
_diffrn_radiation_monochromator graphite
_diffrn_radiation_source 'fine-focus sealed tube'
_diffrn_radiation_type MoK\a
_diffrn_radiation_wavelength 0.71075
_diffrn_reflns_av_R_equivalents 0.0360
_diffrn_reflns_av_sigmaI/netI 0.0508
_diffrn_reflns_limit_h_max 30
_diffrn_reflns_limit_h_min -41
_diffrn_reflns_limit_k_max 10
_diffrn_reflns_limit_k_min -12
_diffrn_reflns_limit_l_max 31
_diffrn_reflns_limit_l_min -26
_diffrn_reflns_number 16980
_diffrn_reflns_theta_full 27.49
_diffrn_reflns_theta_max 27.49
_diffrn_reflns_theta_min 3.17
_exptl_absorpt_coefficient_mu 2.422
_exptl_absorpt_correction_T_max 0.7937
_exptl_absorpt_correction_T_min 0.4441
_exptl_absorpt_correction_type multi-scan
_exptl_absorpt_process_details 'Jacobson, R. (1998) Private communication '
_exptl_crystal_colour pink
_exptl_crystal_density_diffrn 1.777
_exptl_crystal_density_method 'not measured'
_exptl_crystal_description Chip
_exptl_crystal_F_000 3296
_exptl_crystal_size_max 0.40
_exptl_crystal_size_mid 0.35
_exptl_crystal_size_min 0.10
_refine_diff_density_max 1.221
_refine_diff_density_min -0.948
_refine_diff_density_rms 0.146
_refine_ls_extinction_method none
_refine_ls_goodness_of_fit_ref 1.089
_refine_ls_matrix_type full
_refine_ls_number_parameters 309
_refine_ls_number_reflns 6838
_refine_ls_number_restraints 0
_refine_ls_restrained_S_all 1.089
_refine_ls_R_factor_all 0.0616
_refine_ls_R_factor_gt 0.0530
_refine_ls_shift/su_max 0.002
_refine_ls_shift/su_mean 0.000
_refine_ls_structure_factor_coef Fsqd
_refine_ls_weighting_details 'calc w=1/[\s^2^(Fo^2^)+(0.0652P)^2^+38.9307P] where P=(Fo^2^+2Fc^2^)/3'
_refine_ls_weighting_scheme calc
_refine_ls_wR_factor_gt 0.1344
_refine_ls_wR_factor_ref 0.1409
_reflns_number_gt 6071
_reflns_number_total 6838
_reflns_threshold_expression >2sigma(I)
_cod_data_source_file c3ce40270c.txt
_cod_data_source_block 2
_cod_original_cell_volume 6079.7(10)
_cod_original_sg_symbol_Hall '-C 2yc '
_cod_original_sg_symbol_H-M 'C 2/c '
_cod_database_code 7210247

loop_
_symmetry_equiv_pos_as_xyz
'x, y, z'
'-x, y, -z+1/2'
'x+1/2, y+1/2, z'
'-x+1/2, y+1/2, -z+1/2'
'-x, -y, -z'
'x, -y, z-1/2'
'-x+1/2, -y+1/2, -z'
'x+1/2, -y+1/2, z-1/2'

loop_
_atom_site_label
_atom_site_type_symbol
_atom_site_fract_x
_atom_site_fract_y
_atom_site_fract_z
_atom_site_U_iso_or_equiv
_atom_site_adp_type
_atom_site_occupancy
_atom_site_symmetry_multiplicity
_atom_site_calc_flag
_atom_site_refinement_flags
Ni1 Ni 0.59710(3) 0.80816(8) 0.45951(4) 0.02566(18) Uani 1 1 d .
In1 In 0.689909(14) 0.29289(4) 0.43140(2) 0.02544(12) Uani 1 1 d .
In2 In 0.565525(14) 0.35954(4) 0.30676(2) 0.02496(12) Uani 1 1 d .
S1 S 0.73425(5) 0.07009(15) 0.47678(7) 0.0285(3) Uani 1 1 d .
S2 S 0.64172(6) 0.34408(19) 0.30753(8) 0.0356(4) Uani 1 1 d .
S3 S 0.61432(6) 0.33983(17) 0.43415(7) 0.0302(3) Uani 1 1 d .
S4 S 0.5000 0.1729(2) 0.2500 0.0292(4) Uani 1 2 d S
S5 S 0.5000 0.5467(2) 0.2500 0.0270(4) Uani 1 2 d S
N1 N 0.5504(2) 0.6281(5) 0.4245(3) 0.0325(11) Uani 1 1 d .
N2 N 0.5338(2) 0.8828(5) 0.4584(3) 0.0323(11) Uani 1 1 d .
N3 N 0.63852(19) 0.9952(5) 0.4979(2) 0.0302(11) Uani 1 1 d .
N4 N 0.6425(2) 0.7627(6) 0.5678(3) 0.0336(11) Uani 1 1 d .
N5 N 0.6552(2) 0.7206(5) 0.4532(3) 0.0321(11) Uani 1 1 d .
N6 N 0.56369(19) 0.8646(5) 0.3551(3) 0.0302(11) Uani 1 1 d .
C1 C 0.5068(3) 0.6497(8) 0.4283(6) 0.068(3) Uani 1 1 d .
C2 C 0.4643(3) 0.5395(7) 0.3927(4) 0.0426(16) Uani 1 1 d .
C3 C 0.4210(4) 0.5671(10) 0.3996(7) 0.085(4) Uani 1 1 d .
C4 C 0.4046(4) 0.7039(12) 0.3939(7) 0.093(4) Uani 1 1 d .
C5 C 0.4476(3) 0.8102(8) 0.4300(4) 0.0435(17) Uani 1 1 d .
C6 C 0.4902(4) 0.7860(9) 0.4213(6) 0.072(3) Uani 1 1 d .
C7 C 0.6637(3) 1.0040(8) 0.5723(4) 0.0501(19) Uani 1 1 d .
C8 C 0.7051(3) 1.1149(8) 0.6087(4) 0.0462(18) Uani 1 1 d .
C9 C 0.7321(4) 1.1205(12) 0.6862(4) 0.074(3) Uani 1 1 d .
C10 C 0.7529(4) 0.9891(12) 0.7181(4) 0.082(3) Uani 1 1 d .
C11 C 0.7103(3) 0.8698(9) 0.6835(3) 0.055(2) Uani 1 1 d .
C12 C 0.6847(3) 0.8697(8) 0.6044(4) 0.051(2) Uani 1 1 d .
C13 C 0.6397(2) 0.7379(6) 0.3818(3) 0.0297(12) Uani 1 1 d .
C14 C 0.6868(2) 0.7340(7) 0.3812(3) 0.0336(14) Uani 1 1 d .
C15 C 0.6699(3) 0.7620(8) 0.3075(4) 0.0443(17) Uani 1 1 d .
C16 C 0.6389(3) 0.8953(8) 0.2785(3) 0.0422(16) Uani 1 1 d .
C17 C 0.5907(3) 0.8912(7) 0.2773(3) 0.0369(14) Uani 1 1 d .
C18 C 0.6086(2) 0.8695(6) 0.3518(3) 0.0281(12) Uani 1 1 d .
O1 O 0.3000(2) 0.4996(6) 0.4135(3) 0.0583(15) Uani 1 1 d .
O2 O 0.4150(3) 0.1988(7) 0.3643(3) 0.0661(17) Uani 1 1 d .
O3 O 0.5129(2) 0.1637(6) 0.3917(3) 0.0489(13) Uani 1 1 d .

loop_
_atom_site_aniso_label
_atom_site_aniso_U_11
_atom_site_aniso_U_22
_atom_site_aniso_U_33
_atom_site_aniso_U_23
_atom_site_aniso_U_13
_atom_site_aniso_U_12
Ni1 0.0241(4) 0.0253(4) 0.0282(4) 0.0005(3) 0.0161(3) 0.0014(3)
In1 0.01614(19) 0.0270(2) 0.0254(2) -0.00045(15) 0.00854(16) 0.00154(14)
In2 0.01648(19) 0.0257(2) 0.0242(2) 0.00131(15) 0.00793(16) 0.00098(14)
S1 0.0205(6) 0.0237(7) 0.0308(7) -0.0029(6) 0.0101(5) 0.0002(5)
S2 0.0223(7) 0.0527(10) 0.0283(7) 0.0040(7) 0.0135(6) 0.0027(7)
S3 0.0209(7) 0.0384(8) 0.0258(7) 0.0018(6) 0.0112(6) 0.0061(6)
S4 0.0241(10) 0.0222(9) 0.0318(10) 0.000 0.0121(8) 0.000
S5 0.0200(9) 0.0210(9) 0.0267(9) 0.000 0.0073(8) 0.000
N1 0.032(3) 0.027(3) 0.046(3) -0.005(2) 0.028(2) -0.001(2)
N2 0.028(3) 0.030(3) 0.043(3) -0.008(2) 0.024(2) -0.004(2)
N3 0.030(3) 0.028(3) 0.031(3) -0.002(2) 0.018(2) -0.004(2)
N4 0.034(3) 0.033(3) 0.027(3) 0.004(2) 0.015(2) 0.004(2)
N5 0.032(3) 0.037(3) 0.030(3) 0.007(2) 0.020(2) 0.011(2)
N6 0.024(2) 0.035(3) 0.031(3) 0.004(2) 0.017(2) 0.005(2)
C1 0.053(5) 0.032(4) 0.143(9) -0.015(5) 0.071(6) -0.008(3)
C2 0.036(4) 0.032(3) 0.059(4) -0.001(3) 0.029(3) -0.006(3)
C3 0.051(5) 0.047(5) 0.172(11) 0.005(6) 0.075(7) -0.006(4)
C4 0.066(6) 0.085(8) 0.154(11) -0.048(8) 0.081(8) -0.026(6)
C5 0.032(3) 0.052(4) 0.054(4) -0.011(3) 0.029(3) -0.001(3)
C6 0.055(5) 0.049(5) 0.133(9) -0.045(5) 0.068(6) -0.020(4)
C7 0.061(5) 0.045(4) 0.034(4) -0.006(3) 0.023(3) -0.015(4)
C8 0.051(4) 0.049(4) 0.042(4) -0.021(3) 0.030(3) -0.019(3)
C9 0.081(7) 0.089(7) 0.036(4) -0.021(5) 0.028(5) -0.027(6)
C10 0.058(6) 0.092(8) 0.039(4) -0.023(5) 0.000(4) 0.000(5)
C11 0.055(5) 0.066(5) 0.022(3) -0.005(3) 0.012(3) -0.003(4)
C12 0.058(5) 0.048(4) 0.030(4) -0.003(3) 0.018(3) -0.008(4)
C13 0.029(3) 0.032(3) 0.028(3) 0.002(2) 0.017(2) 0.006(2)
C14 0.033(3) 0.039(3) 0.036(3) 0.005(3) 0.025(3) 0.009(3)
C15 0.059(5) 0.044(4) 0.043(4) 0.009(3) 0.038(4) 0.014(3)
C16 0.046(4) 0.051(4) 0.037(3) 0.011(3) 0.028(3) 0.009(3)
C17 0.036(3) 0.045(4) 0.026(3) 0.007(3) 0.017(3) 0.004(3)
C18 0.025(3) 0.035(3) 0.022(3) 0.005(2) 0.013(2) 0.005(2)
O1 0.074(4) 0.050(3) 0.060(3) -0.001(3) 0.045(3) 0.014(3)
O2 0.070(4) 0.074(4) 0.078(4) -0.006(3) 0.057(4) -0.005(3)
O3 0.043(3) 0.054(3) 0.055(3) 0.014(3) 0.033(3) 0.003(2)

loop_
_atom_type_symbol
_atom_type_description
_atom_type_scat_dispersion_real
_atom_type_scat_dispersion_imag
_atom_type_scat_source
C C 0.0033 0.0016 'International Tables Vol C Tables 4.2.6.8 and 6.1.1.4'
H H 0.0000 0.0000 'International Tables Vol C Tables 4.2.6.8 and 6.1.1.4'
N N 0.0061 0.0033 'International Tables Vol C Tables 4.2.6.8 and 6.1.1.4'
O O 0.0106 0.0060 'International Tables Vol C Tables 4.2.6.8 and 6.1.1.4'
S S 0.1246 0.1234 'International Tables Vol C Tables 4.2.6.8 and 6.1.1.4'
In In -0.7276 1.3100 'International Tables Vol C Tables 4.2.6.8 and 6.1.1.4'
Ni Ni 0.3393 1.1124 'International Tables Vol C Tables 4.2.6.8 and 6.1.1.4'

loop_
_geom_angle_atom_site_label_1
_geom_angle_atom_site_label_2
_geom_angle_atom_site_label_3
_geom_angle
_geom_angle_site_symmetry_1
_geom_angle_site_symmetry_3
N3 Ni1 N1 173.6(2) . .
N3 Ni1 N5 92.3(2) . .
N1 Ni1 N5 94.0(2) . .
N3 Ni1 N2 92.53(19) . .
N1 Ni1 N2 81.3(2) . .
N5 Ni1 N2 174.7(2) . .
N3 Ni1 N4 82.1(2) . .
N1 Ni1 N4 96.1(2) . .
N5 Ni1 N4 91.9(2) . .
N2 Ni1 N4 91.1(2) . .
N3 Ni1 N6 91.51(19) . .
N1 Ni1 N6 91.0(2) . .
N5 Ni1 N6 81.38(19) . .
N2 Ni1 N6 96.2(2) . .
N4 Ni1 N6 170.6(2) . .
S2 In1 S1 122.43(6) . 7_656
S2 In1 S1 119.36(6) . .
S1 In1 S1 95.44(5) 7_656 .
S2 In1 S3 95.50(5) . .
S1 In1 S3 108.20(5) 7_656 .
S1 In1 S3 116.98(5) . .
S2 In1 In2 47.41(4) . .
S1 In1 In2 134.46(4) 7_656 .
S1 In1 In2 129.29(4) . .
S3 In1 In2 48.54(3) . .
S2 In1 In1 139.72(4) . 7_656
S1 In1 In1 47.73(3) 7_656 7_656
S1 In1 In1 47.71(3) . 7_656
S3 In1 In1 124.70(4) . 7_656
In2 In1 In1 172.35(2) . 7_656
S2 In2 S4 117.68(5) . .
S2 In2 S5 123.77(5) . .
S4 In2 S5 95.33(5) . .
S2 In2 S3 96.63(5) . .
S4 In2 S3 108.37(4) . .
S5 In2 S3 115.44(4) . .
S2 In2 In1 48.10(4) . .
S4 In2 In1 120.55(4) . .
S5 In2 In1 143.24(3) . .
S3 In2 In1 48.99(4) . .
S2 In2 In2 139.25(4) . 2_655
S4 In2 In2 47.63(3) . 2_655
S5 In2 In2 47.71(3) . 2_655
S3 In2 In2 123.57(4) . 2_655
In1 In2 In2 166.434(15) . 2_655
In1 S1 In1 84.56(5) 7_656 .
In2 S2 In1 84.50(5) . .
In2 S3 In1 82.47(5) . .
In2 S4 In2 84.75(7) . 2_655
In2 S5 In2 84.58(6) 2_655 .
C1 N1 Ni1 108.6(4) . .
C6 N2 Ni1 109.2(4) . .
C7 N3 Ni1 108.7(4) . .
C12 N4 Ni1 106.1(4) . .
C13 N5 Ni1 110.3(3) . .
C18 N6 Ni1 105.5(3) . .
C6 C1 N1 115.6(7) . .
C6 C1 C2 117.5(7) . .
N1 C1 C2 114.5(6) . .
C3 C2 C1 111.7(7) . .
C4 C3 C2 117.8(8) . .
C3 C4 C5 116.4(9) . .
C4 C5 C6 112.9(7) . .
C1 C6 N2 113.1(7) . .
C1 C6 C5 115.9(8) . .
N2 C6 C5 114.5(6) . .
C12 C7 N3 109.4(6) . .
C12 C7 C8 112.2(7) . .
N3 C7 C8 113.1(6) . .
C7 C8 C9 112.7(7) . .
C10 C9 C8 111.3(8) . .
C9 C10 C11 113.8(7) . .
C12 C11 C10 106.9(7) . .
C7 C12 N4 110.7(6) . .
C7 C12 C11 112.3(7) . .
N4 C12 C11 109.8(6) . .
N5 C13 C14 112.0(5) . .
N5 C13 C18 108.2(5) . .
C14 C13 C18 112.5(5) . .
C13 C14 C15 110.7(5) . .
C16 C15 C14 111.0(5) . .
C17 C16 C15 110.5(6) . .
C16 C17 C18 109.3(5) . .
N6 C18 C13 108.7(5) . .
N6 C18 C17 112.6(5) . .
C13 C18 C17 110.3(5) . .

loop_
_geom_bond_atom_site_label_1
_geom_bond_atom_site_label_2
_geom_bond_distance
_geom_bond_site_symmetry_2
Ni1 N3 2.122(5) .
Ni1 N1 2.133(5) .
Ni1 N5 2.139(5) .
Ni1 N2 2.141(5) .
Ni1 N4 2.143(5) .
Ni1 N6 2.144(5) .
In1 S2 2.4617(16) .
In1 S1 2.4730(14) 7_656
In1 S1 2.4741(15) .
In1 S3 2.5059(16) .
In1 In2 3.2923(6) .
In1 In1 3.3282(8) 7_656
In2 S2 2.4349(16) .
In2 S4 2.4814(16) .
In2 S5 2.4852(15) .
In2 S3 2.4889(15) .
In2 In2 3.3447(8) 2_655
S1 In1 2.4730(14) 7_656
S4 In2 2.4813(16) 2_655
S5 In2 2.4852(15) 2_655
N1 C1 1.470(9) .
N2 C6 1.464(9) .
N3 C7 1.471(8) .
N4 C12 1.505(9) .
N5 C13 1.497(7) .
N6 C18 1.489(8) .
C1 C6 1.411(11) .
C1 C2 1.529(10) .
C2 C3 1.520(12) .
C3 C4 1.418(14) .
C4 C5 1.513(12) .
C5 C6 1.520(10) .
C7 C12 1.471(11) .
C7 C8 1.519(10) .
C8 C9 1.523(10) .
C9 C10 1.443(15) .
C10 C11 1.598(14) .
C11 C12 1.566(10) .
C13 C14 1.517(8) .
C13 C18 1.522(8) .
C14 C15 1.550(9) .
C15 C16 1.532(10) .
C16 C17 1.526(10) .
C17 C18 1.547(8) .

loop_
_geom_torsion_atom_site_label_1
_geom_torsion_atom_site_label_2
_geom_torsion_atom_site_label_3
_geom_torsion_atom_site_label_4
_geom_torsion
_geom_torsion_site_symmetry_1
_geom_torsion_site_symmetry_4
S1 In1 In2 S2 96.81(8) 7_656 .
S1 In1 In2 S2 -96.22(8) . .
S3 In1 In2 S2 170.37(8) . .
In1 In1 In2 S2 -160.09(18) 7_656 .
S2 In1 In2 S4 101.25(6) . .
S1 In1 In2 S4 -161.95(6) 7_656 .
S1 In1 In2 S4 5.03(6) . .
S3 In1 In2 S4 -88.38(5) . .
In1 In1 In2 S4 -58.84(17) 7_656 .
S2 In1 In2 S5 -92.67(7) . .
S1 In1 In2 S5 4.14(7) 7_656 .
S1 In1 In2 S5 171.11(5) . .
S3 In1 In2 S5 77.70(6) . .
In1 In1 In2 S5 107.24(16) 7_656 .
S2 In1 In2 S3 -170.37(8) . .
S1 In1 In2 S3 -73.56(8) 7_656 .
S1 In1 In2 S3 93.41(7) . .
In1 In1 In2 S3 29.54(17) 7_656 .
S2 In1 In2 In2 128.33(10) . 2_655
S1 In1 In2 In2 -134.86(9) 7_656 2_655
S1 In1 In2 In2 32.11(11) . 2_655
S3 In1 In2 In2 -61.30(10) . 2_655
In1 In1 In2 In2 -31.8(2) 7_656 2_655
S2 In1 S1 In1 132.20(5) . 7_656
S1 In1 S1 In1 0.0 7_656 7_656
S3 In1 S1 In1 -113.61(5) . 7_656
In2 In1 S1 In1 -170.70(3) . 7_656
S4 In2 S2 In1 -107.49(5) . .
S5 In2 S2 In1 134.02(4) . .
S3 In2 S2 In1 7.30(6) . .
In2 In2 S2 In1 -163.63(2) 2_655 .
S1 In1 S2 In2 -122.89(5) 7_656 .
S1 In1 S2 In2 118.01(6) . .
S3 In1 S2 In2 -7.23(6) . .
In1 In1 S2 In2 175.98(4) 7_656 .
S2 In2 S3 In1 -7.20(6) . .
S4 In2 S3 In1 114.89(5) . .
S5 In2 S3 In1 -139.65(4) . .
In2 In2 S3 In1 165.705(16) 2_655 .
S2 In1 S3 In2 7.11(6) . .
S1 In1 S3 In2 133.89(5) 7_656 .
S1 In1 S3 In2 -119.89(5) . .
In1 In1 S3 In2 -175.42(3) 7_656 .
S2 In2 S4 In2 -132.79(5) . 2_655
S5 In2 S4 In2 0.0 . 2_655
S3 In2 S4 In2 119.05(4) . 2_655
In1 In2 S4 In2 171.69(3) . 2_655
S2 In2 S5 In2 128.58(6) . 2_655
S4 In2 S5 In2 0.0 . 2_655
S3 In2 S5 In2 -113.27(5) . 2_655
In1 In2 S5 In2 -167.99(4) . 2_655
N3 Ni1 N1 C1 9(2) . .
N5 Ni1 N1 C1 175.1(6) . .
N2 Ni1 N1 C1 -7.3(6) . .
N4 Ni1 N1 C1 82.8(6) . .
N6 Ni1 N1 C1 -103.4(6) . .
N3 Ni1 N2 C6 169.5(6) . .
N1 Ni1 N2 C6 -12.3(6) . .
N5 Ni1 N2 C6 15(2) . .
N4 Ni1 N2 C6 -108.4(6) . .
N6 Ni1 N2 C6 77.7(6) . .
N1 Ni1 N3 C7 61(2) . .
N5 Ni1 N3 C7 -105.2(5) . .
N2 Ni1 N3 C7 77.1(5) . .
N4 Ni1 N3 C7 -13.6(5) . .
N6 Ni1 N3 C7 173.4(5) . .
N3 Ni1 N4 C12 -13.8(5) . .
N1 Ni1 N4 C12 172.5(5) . .
N5 Ni1 N4 C12 78.3(5) . .
N2 Ni1 N4 C12 -106.2(5) . .
N6 Ni1 N4 C12 34.1(15) . .
N3 Ni1 N5 C13 -94.7(4) . .
N1 Ni1 N5 C13 86.8(4) . .
N2 Ni1 N5 C13 60(2) . .
N4 Ni1 N5 C13 -176.9(4) . .
N6 Ni1 N5 C13 -3.5(4) . .
N3 Ni1 N6 C18 66.9(4) . .
N1 Ni1 N6 C18 -119.0(4) . .
N5 Ni1 N6 C18 -25.2(4) . .
N2 Ni1 N6 C18 159.6(4) . .
N4 Ni1 N6 C18 19.6(14) . .
Ni1 N1 C1 C6 28.0(11) . .
Ni1 N1 C1 C2 169.5(6) . .
C6 C1 C2 C3 -40.2(13) . .
N1 C1 C2 C3 179.1(8) . .
C1 C2 C3 C4 39.0(14) . .
C2 C3 C4 C5 -41.8(17) . .
C3 C4 C5 C6 41.6(15) . .
N1 C1 C6 N2 -40.9(13) . .
C2 C1 C6 N2 178.8(8) . .
N1 C1 C6 C5 -176.1(8) . .
C2 C1 C6 C5 43.7(14) . .
Ni1 N2 C6 C1 31.5(10) . .
Ni1 N2 C6 C5 167.3(7) . .
C4 C5 C6 C1 -42.6(13) . .
C4 C5 C6 N2 -177.1(9) . .
Ni1 N3 C7 C12 39.7(7) . .
Ni1 N3 C7 C8 165.5(5) . .
C12 C7 C8 C9 -54.0(10) . .
N3 C7 C8 C9 -178.3(7) . .
C7 C8 C9 C10 53.3(11) . .
C8 C9 C10 C11 -55.1(12) . .
C9 C10 C11 C12 54.8(11) . .
N3 C7 C12 N4 -54.5(9) . .
C8 C7 C12 N4 179.1(6) . .
N3 C7 C12 C11 -177.7(6) . .
C8 C7 C12 C11 56.0(9) . .
Ni1 N4 C12 C7 40.1(7) . .
Ni1 N4 C12 C11 164.8(5) . .
C10 C11 C12 C7 -54.1(10) . .
C10 C11 C12 N4 -177.8(7) . .
Ni1 N5 C13 C14 155.9(4) . .
Ni1 N5 C13 C18 31.3(6) . .
N5 C13 C14 C15 -176.1(5) . .
C18 C13 C14 C15 -54.0(7) . .
C13 C14 C15 C16 54.0(8) . .
C14 C15 C16 C17 -57.6(8) . .
C15 C16 C17 C18 59.5(7) . .
Ni1 N6 C18 C13 50.2(5) . .
Ni1 N6 C18 C17 172.8(4) . .
N5 C13 C18 N6 -55.1(6) . .
C14 C13 C18 N6 -179.4(5) . .
N5 C13 C18 C17 -179.1(5) . .
C14 C13 C18 C17 56.6(7) . .
C16 C17 C18 N6 179.8(5) . .
C16 C17 C18 C13 -58.5(7) . .
